data_2016320
loop_
_publ_author_name
'Chopra, Deepak'
'Mohan, T. P.'
'Vishalakshi, B'
'Guru Row, T. N.'

_publ_section_title
;
 Four substituted pyrazolines
;
_journal_coeditor_code GA3076
_journal_issue 12
_journal_name_full 'Acta Crystallographica Section C'
_journal_page_first o746
_journal_page_last o750
_journal_paper_doi 10.1107/S0108270107052705
_journal_volume 63
_journal_year 2007
_chemical_formula_iupac 'C27 H20 Cl F N2 O'
_chemical_formula_moiety 'C27 H20 Cl F N2 O'
_chemical_formula_sum 'C27 H20 Cl F N2 O'
_chemical_formula_weight 442.90
_chemical_name_systematic
;
(5S)-3-(4-chlorophenyl)-5-(3-fluoro-4-phenoxyphenyl)-1-phenyl-
4,5-dihydro-1H-pyrazole
;
_space_group_IT_number 14
_symmetry_cell_setting monoclinic
_symmetry_space_group_name_Hall '-P 2ybc'
_symmetry_space_group_name_H-M 'P 1 21/c 1'
_atom_sites_solution_hydrogens geom
_atom_sites_solution_primary direct
_atom_sites_solution_secondary difmap
_cell_angle_alpha 90
_cell_angle_beta 95.729(3)
_cell_angle_gamma 90
_cell_formula_units_Z 4
_cell_length_a 17.728(3)
_cell_length_b 11.0132(17)
_cell_length_c 11.2709(17)
_cell_measurement_reflns_used 725
_cell_measurement_temperature 290(2)
_cell_measurement_theta_max 26.4
_cell_measurement_theta_min 1.6
_cell_volume 2189.6(6)
_computing_cell_refinement 'SAINT (Bruker, 2004)'
_computing_data_collection 'SMART (Bruker, 2004)'
_computing_data_reduction 'SAINT (Bruker, 2004)'
_computing_molecular_graphics 'ORTEP-3 for Windows (Farrugia, 1997) and CAMERON (Watkin <i>et al.</i>, 1993)'
_computing_publication_material 'PLATON (Spek, 2003)'
_computing_structure_refinement 'SHELXL97 (Sheldrick, 1997)'
_computing_structure_solution 'SIR92 (Altomare <i>et al.</i>,  1993)'
_diffrn_ambient_temperature 290(2)
_diffrn_measured_fraction_theta_full 1.000
_diffrn_measured_fraction_theta_max 0.999
_diffrn_measurement_device_type 'Bruker SMART APEX CCD area-detector'
_diffrn_measurement_method '\f and \w'
_diffrn_radiation_monochromator graphite
_diffrn_radiation_source 'fine-focus sealed tube'
_diffrn_radiation_type MoKa
_diffrn_radiation_wavelength 0.71073
_diffrn_reflns_av_R_equivalents 0.0674
_diffrn_reflns_av_sigmaI/netI 0.0739
_diffrn_reflns_limit_h_max 22
_diffrn_reflns_limit_h_min -22
_diffrn_reflns_limit_k_max 13
_diffrn_reflns_limit_k_min -13
_diffrn_reflns_limit_l_max 14
_diffrn_reflns_limit_l_min -14
_diffrn_reflns_number 17206
_diffrn_reflns_reduction_process
;
 ?
;
_diffrn_reflns_theta_full 25.00
_diffrn_reflns_theta_max 26.37
_diffrn_reflns_theta_min 2.18
_diffrn_standards_number 0
_exptl_absorpt_coefficient_mu 0.205
_exptl_absorpt_correction_T_max 0.9858
_exptl_absorpt_correction_T_min 0.9365
_exptl_absorpt_correction_type multi-scan
_exptl_absorpt_process_details '(SADABS; Sheldrick, 1996)'
_exptl_crystal_colour 'pale yellow'
_exptl_crystal_density_diffrn 1.344
_exptl_crystal_density_method 'Not measured'
_exptl_crystal_description needle
_exptl_crystal_F_000 920
_exptl_crystal_size_max 0.29
_exptl_crystal_size_mid 0.17
_exptl_crystal_size_min 0.07
_refine_diff_density_max 0.231
_refine_diff_density_min -0.157
_refine_ls_extinction_method none
_refine_ls_goodness_of_fit_ref 1.055
_refine_ls_hydrogen_treatment refall
_refine_ls_matrix_type full
_refine_ls_number_parameters 369
_refine_ls_number_reflns 4469
_refine_ls_number_restraints 0
_refine_ls_restrained_S_all 1.055
_refine_ls_R_factor_all 0.1486
_refine_ls_R_factor_gt 0.0708
_refine_ls_shift/su_max 0.000
_refine_ls_shift/su_mean 0.000
_refine_ls_structure_factor_coef Fsqd
_refine_ls_weighting_details 'calc w = 1/[\s^2^(Fo^2^)+(0.0477P)^2^+0.0424P] where P=(Fo^2^+2Fc^2^)/3'
_refine_ls_weighting_scheme calc
_refine_ls_wR_factor_gt 0.1120
_refine_ls_wR_factor_ref 0.1347
_reflns_number_gt 2393
_reflns_number_total 4469
_reflns_threshold_expression I>2\s(I)
_cod_data_source_file ga3076.cif
_cod_data_source_block II
_cod_depositor_comments
;
The following automatic conversions were performed:
'_geom_bond_publ_flag' value 'Y' changed to 'y' according to
'/home/saulius/struct/CIF-dictionaries/cif_core.dic' dictionary named
'cif_core.dic' version 2.4.1 from 2010-06-29.

Automatic conversion script
Id: cif_fix_enum 1527 2010-12-29 10:47:43Z saulius 

The following automatic conversions were performed:

'_geom_bond_publ_flag' value 'Y' changed to 'y' according to
/home/saulius/struct/CIF-dictionaries/cif_core.dic dictionary named
'cif_core.dic' version 2.4.1 from 2010-06-29.

Automatic conversion script
Id: cif_fix_values 1715 2011-07-08 13:25:40Z adriana 
;
_cod_original_sg_symbol_H-M 'P 21/c'
_cod_database_code 2016320
_cod_database_fobs_code 2016320

loop_
_symmetry_equiv_pos_as_xyz
x,y,z
-x,1/2+y,1/2-z
-x,-y,-z
x,1/2-y,1/2+z

loop_
_atom_site_type_symbol
_atom_site_label
_atom_site_fract_x
_atom_site_fract_y
_atom_site_fract_z
_atom_site_U_iso_or_equiv
_atom_site_adp_type
_atom_site_calc_flag
_atom_site_occupancy
Cl Cl1 -0.14938(5) 0.07794(9) 0.93387(8) 0.0825(3) Uani d 1
F F1 0.36663(10) 0.52203(15) 0.48064(17) 0.0752(6) Uani d 1
O O1 0.36171(13) 0.35176(19) 0.64496(19) 0.0722(7) Uani d 1
N N1 0.16461(13) 0.0477(2) 0.4709(2) 0.0506(6) Uani d 1
N N2 0.12363(13) 0.0251(2) 0.5646(2) 0.0487(6) Uani d 1
C C1 0.07004(16) 0.1043(3) 0.5655(3) 0.0467(7) Uani d 1
C C2 0.06958(19) 0.1933(3) 0.4649(3) 0.0552(9) Uani d 1
C C3 0.14286(16) 0.1617(3) 0.4093(3) 0.0486(8) Uani d 1
C C4 0.20398(15) 0.2574(2) 0.4272(2) 0.0408(7) Uani d 1
C C5 0.20967(18) 0.3478(3) 0.3430(3) 0.0520(8) Uani d 1
C C6 0.26321(19) 0.4372(3) 0.3607(3) 0.0565(9) Uani d 1
C C7 0.31297(17) 0.4349(3) 0.4613(3) 0.0504(8) Uani d 1
C C8 0.30998(17) 0.3452(3) 0.5456(3) 0.0476(7) Uani d 1
C C9 0.25438(17) 0.2584(3) 0.5288(3) 0.0484(8) Uani d 1
C C10 0.39964(16) 0.2493(3) 0.6902(3) 0.0535(8) Uani d 1
C C11 0.43454(19) 0.2617(4) 0.8037(3) 0.0626(9) Uani d 1
C C12 0.4766(2) 0.1661(5) 0.8544(4) 0.0805(12) Uani d 1
C C13 0.4831(2) 0.0600(5) 0.7938(4) 0.0842(12) Uani d 1
C C14 0.4478(2) 0.0488(4) 0.6812(4) 0.0814(12) Uani d 1
C C15 0.40646(19) 0.1434(4) 0.6279(3) 0.0654(10) Uani d 1
C C16 0.22564(16) -0.0264(3) 0.4501(3) 0.0498(8) Uani d 1
C C17 0.26613(19) -0.0053(3) 0.3537(3) 0.0578(9) Uani d 1
C C18 0.3252(2) -0.0813(3) 0.3313(4) 0.0728(11) Uani d 1
C C19 0.3447(3) -0.1772(4) 0.4047(4) 0.0927(14) Uani d 1
C C20 0.3051(2) -0.1972(4) 0.5013(4) 0.0897(13) Uani d 1
C C21 0.2461(2) -0.1232(3) 0.5242(3) 0.0670(10) Uani d 1
C C22 0.01699(16) 0.1006(3) 0.6562(3) 0.0458(7) Uani d 1
C C23 0.02627(19) 0.0184(3) 0.7499(3) 0.0542(8) Uani d 1
C C24 -0.02392(19) 0.0119(3) 0.8335(3) 0.0581(9) Uani d 1
C C25 -0.08522(17) 0.0885(3) 0.8269(3) 0.0542(8) Uani d 1
C C26 -0.09649(18) 0.1718(3) 0.7360(3) 0.0584(9) Uani d 1
C C27 -0.04526(17) 0.1775(3) 0.6517(3) 0.0530(8) Uani d 1
H H2A 0.0242(17) 0.184(3) 0.409(3) 0.070(10) Uiso d 1
H H2B 0.0711(16) 0.276(3) 0.489(3) 0.071(10) Uiso d 1
H H3 0.1331(14) 0.146(2) 0.325(2) 0.053(8) Uiso d 1
H H5 0.1738(16) 0.347(3) 0.273(2) 0.067(10) Uiso d 1
H H6 0.2688(14) 0.502(2) 0.307(2) 0.050(8) Uiso d 1
H H9 0.2522(13) 0.199(2) 0.583(2) 0.040(8) Uiso d 1
H H11 0.4279(15) 0.337(3) 0.845(2) 0.056(9) Uiso d 1
H H12 0.4976(19) 0.181(3) 0.929(3) 0.079(12) Uiso d 1
H H13 0.511(2) -0.008(3) 0.834(3) 0.104(13) Uiso d 1
H H14 0.4506(18) -0.027(3) 0.638(3) 0.092(13) Uiso d 1
H H15 0.3822(16) 0.135(3) 0.552(3) 0.067(10) Uiso d 1
H H17 0.2523(16) 0.060(3) 0.305(3) 0.064(10) Uiso d 1
H H18 0.3501(15) -0.063(2) 0.263(3) 0.064(9) Uiso d 1
H H19 0.386(2) -0.224(3) 0.388(3) 0.096(12) Uiso d 1
H H20 0.318(2) -0.263(3) 0.553(3) 0.104(14) Uiso d 1
H H21 0.2214(14) -0.139(2) 0.589(2) 0.058(8) Uiso d 1
H H23 0.0671(14) -0.035(2) 0.756(2) 0.047(8) Uiso d 1
H H24 -0.0187(15) -0.043(2) 0.891(2) 0.049(9) Uiso d 1
H H26 -0.1396(14) 0.224(2) 0.729(2) 0.052(7) Uiso d 1
H H27 -0.0558(14) 0.229(2) 0.588(2) 0.050(9) Uiso d 1

loop_
_atom_site_aniso_label
_atom_site_aniso_U_11
_atom_site_aniso_U_22
_atom_site_aniso_U_33
_atom_site_aniso_U_12
_atom_site_aniso_U_13
_atom_site_aniso_U_23
Cl1 0.0743(6) 0.0961(7) 0.0812(6) -0.0117(5) 0.0275(5) -0.0099(5)
F1 0.0707(12) 0.0494(11) 0.1054(15) -0.0104(10) 0.0084(11) -0.0012(10)
O1 0.0851(17) 0.0513(14) 0.0727(15) -0.0006(13) -0.0296(13) -0.0075(12)
N1 0.0555(16) 0.0412(16) 0.0565(16) 0.0025(13) 0.0116(13) 0.0015(13)
N2 0.0478(15) 0.0441(15) 0.0534(16) -0.0036(13) 0.0013(12) -0.0033(12)
C1 0.0409(17) 0.0460(19) 0.0516(19) -0.0058(15) -0.0032(15) -0.0071(15)
C2 0.049(2) 0.056(2) 0.060(2) 0.0012(17) -0.0005(17) 0.0045(19)
C3 0.0524(19) 0.047(2) 0.0449(19) 0.0024(15) -0.0027(15) 0.0008(16)
C4 0.0421(17) 0.0396(17) 0.0402(17) 0.0038(14) 0.0025(14) 0.0001(14)
C5 0.050(2) 0.057(2) 0.048(2) 0.0061(18) 0.0002(16) 0.0059(18)
C6 0.059(2) 0.048(2) 0.062(2) 0.0055(18) 0.0080(19) 0.0142(19)
C7 0.0450(18) 0.0346(18) 0.072(2) -0.0010(15) 0.0089(17) -0.0045(17)
C8 0.0535(19) 0.0388(18) 0.0487(19) 0.0048(16) -0.0047(15) -0.0037(16)
C9 0.061(2) 0.0385(19) 0.0451(19) 0.0014(16) -0.0002(16) 0.0074(16)
C10 0.0455(19) 0.057(2) 0.056(2) -0.0027(16) -0.0061(16) 0.0032(18)
C11 0.057(2) 0.070(3) 0.059(2) -0.010(2) -0.0050(18) -0.001(2)
C12 0.064(3) 0.105(4) 0.068(3) -0.003(3) -0.014(2) 0.015(3)
C13 0.063(3) 0.092(4) 0.094(3) 0.020(2) -0.008(2) 0.020(3)
C14 0.067(3) 0.084(3) 0.091(3) 0.026(2) -0.002(2) -0.003(3)
C15 0.058(2) 0.074(3) 0.061(2) 0.014(2) -0.0071(19) -0.004(2)
C16 0.0538(19) 0.0353(18) 0.060(2) -0.0042(16) 0.0048(16) -0.0057(16)
C17 0.061(2) 0.046(2) 0.067(2) -0.0018(18) 0.0084(19) -0.0018(19)
C18 0.075(3) 0.061(2) 0.087(3) 0.006(2) 0.032(2) 0.000(2)
C19 0.092(3) 0.063(3) 0.130(4) 0.025(2) 0.044(3) 0.008(3)
C20 0.099(3) 0.065(3) 0.109(3) 0.031(2) 0.032(3) 0.023(3)
C21 0.074(3) 0.052(2) 0.078(3) 0.0084(19) 0.025(2) 0.007(2)
C22 0.0456(18) 0.0397(18) 0.0503(18) -0.0082(15) -0.0047(15) -0.0060(15)
C23 0.053(2) 0.048(2) 0.061(2) 0.0024(18) 0.0033(18) -0.0002(17)
C24 0.067(2) 0.050(2) 0.056(2) -0.0057(19) 0.0039(19) 0.0055(19)
C25 0.054(2) 0.051(2) 0.058(2) -0.0135(17) 0.0043(16) -0.0121(18)
C26 0.0407(19) 0.053(2) 0.080(3) 0.0021(17) 0.0031(18) -0.0076(19)
C27 0.047(2) 0.049(2) 0.061(2) -0.0023(17) -0.0034(17) 0.0025(18)

loop_
_atom_type_symbol
_atom_type_description
_atom_type_scat_dispersion_real
_atom_type_scat_dispersion_imag
_atom_type_scat_source
O O 0.0106 0.0060 'International Tables Vol C Tables 4.2.6.8 and 6.1.1.4'
N N 0.0061 0.0033 'International Tables Vol C Tables 4.2.6.8 and 6.1.1.4'
F F 0.0171 0.0103 'International Tables Vol C Tables 4.2.6.8 and 6.1.1.4'
Cl Cl 0.1484 0.1585 'International Tables Vol C Tables 4.2.6.8 and 6.1.1.4'
H H 0.0000 0.0000 'International Tables Vol C Tables 4.2.6.8 and 6.1.1.4'
C C 0.0033 0.0016 'International Tables Vol C Tables 4.2.6.8 and 6.1.1.4'

loop_
_geom_angle_atom_site_label_1
_geom_angle_atom_site_label_2
_geom_angle_atom_site_label_3
_geom_angle
C8 O1 C10 121.1(2)
N2 N1 C16 120.4(2)
N2 N1 C3 112.8(2)
C16 N1 C3 126.4(2)
C1 N2 N1 109.4(2)
C21 C16 C17 118.7(3)
C21 C16 N1 120.8(3)
C17 C16 N1 120.5(3)
C9 C4 C5 118.5(3)
C9 C4 C3 120.8(3)
C5 C4 C3 120.7(3)
N1 C3 C4 112.5(2)
N1 C3 C2 101.2(2)
C4 C3 C2 114.3(3)
N1 C3 H3 108.8(16)
C4 C3 H3 108.4(15)
C2 C3 H3 111.5(15)
C23 C22 C27 117.3(3)
C23 C22 C1 121.1(3)
C27 C22 C1 121.6(3)
C8 C9 C4 121.1(3)
C8 C9 H9 119.6(16)
C4 C9 H9 119.2(16)
N2 C1 C22 120.9(3)
N2 C1 C2 112.6(3)
C22 C1 C2 126.5(3)
C11 C10 C15 120.5(3)
C11 C10 O1 114.8(3)
C15 C10 O1 124.7(3)
F1 C7 C6 120.4(3)
F1 C7 C8 118.2(3)
C6 C7 C8 121.4(3)
C24 C25 C26 120.4(3)
C24 C25 Cl1 119.4(3)
C26 C25 Cl1 120.3(3)
C25 C26 C27 119.1(3)
C25 C26 H26 121.1(14)
C27 C26 H26 119.7(15)
C1 C2 C3 102.7(3)
C1 C2 H2A 111.5(17)
C3 C2 H2A 112.7(16)
C1 C2 H2B 114.6(18)
C3 C2 H2B 109.3(17)
H2A C2 H2B 106(2)
C7 C6 C5 119.3(3)
C7 C6 H6 116.4(16)
C5 C6 H6 124.3(16)
C24 C23 C22 121.6(3)
C24 C23 H23 118.4(16)
C22 C23 H23 120.0(16)
C9 C8 C7 118.8(3)
C9 C8 O1 124.0(3)
C7 C8 O1 117.2(3)
C6 C5 C4 120.9(3)
C6 C5 H5 121.3(17)
C4 C5 H5 117.7(17)
C16 C17 C18 120.3(4)
C16 C17 H17 118.2(18)
C18 C17 H17 121.6(18)
C23 C24 C25 120.0(3)
C23 C24 H24 121.1(17)
C25 C24 H24 118.9(17)
C26 C27 C22 121.5(3)
C26 C27 H27 118.0(16)
C22 C27 H27 120.3(16)
C10 C15 C14 119.3(4)
C10 C15 H15 120.0(19)
C14 C15 H15 121(2)
C20 C21 C16 120.4(4)
C20 C21 H21 118.5(17)
C16 C21 H21 121.1(17)
C19 C18 C17 120.5(4)
C19 C18 H18 123.1(17)
C17 C18 H18 116.3(17)
C10 C11 C12 119.0(4)
C10 C11 H11 118.2(17)
C12 C11 H11 122.8(17)
C13 C12 C11 121.0(4)
C13 C12 H12 125(2)
C11 C12 H12 113(2)
C13 C14 C15 120.8(5)
C13 C14 H14 120(2)
C15 C14 H14 119(2)
C14 C13 C12 119.3(4)
C14 C13 H13 121(2)
C12 C13 H13 119(2)
C18 C19 C20 119.2(4)
C18 C19 H19 118(2)
C20 C19 H19 123(2)
C21 C20 C19 121.0(4)
C21 C20 H20 119(2)
C19 C20 H20 120(2)

loop_
_geom_bond_atom_site_label_1
_geom_bond_atom_site_label_2
_geom_bond_distance
_geom_bond_publ_flag
Cl1 C25 1.742(3) y
F1 C7 1.354(3) ?
O1 C8 1.377(3) ?
O1 C10 1.384(4) ?
N1 N2 1.363(3) yes
N1 C16 1.394(3) yes
N1 C3 1.467(3) yes
N2 C1 1.291(3) yes
C16 C21 1.380(4) ?
C16 C17 1.381(4) ?
C4 C9 1.380(4) ?
C4 C5 1.386(4) ?
C4 C3 1.511(4) ?
C3 C2 1.537(4) ?
C3 H3 0.97(3) ?
C22 C23 1.388(4) ?
C22 C27 1.388(4) ?
C22 C1 1.457(4) ?
C9 C8 1.373(4) ?
C9 H9 0.90(2) ?
C1 C2 1.498(4) ?
C10 C11 1.372(4) ?
C10 C15 1.372(4) ?
C7 C6 1.365(4) ?
C7 C8 1.375(4) ?
C25 C24 1.372(4) ?
C25 C26 1.375(4) ?
C26 C27 1.380(4) ?
C26 H26 0.95(2) ?
C2 H2A 0.98(3) ?
C2 H2B 0.95(3) ?
C6 C5 1.369(4) ?
C6 H6 0.94(3) ?
C23 C24 1.360(4) ?
C23 H23 0.93(2) ?
C5 H5 0.96(3) ?
C17 C18 1.384(4) ?
C17 H17 0.92(3) ?
C24 H24 0.89(3) ?
C27 H27 0.92(3) ?
C15 C14 1.377(5) ?
C15 H15 0.92(3) ?
C21 C20 1.370(5) ?
C21 H21 0.90(2) ?
C18 C19 1.364(5) ?
C18 H18 0.95(3) ?
C11 C12 1.381(5) ?
C11 H11 0.96(3) ?
C12 C13 1.364(6) ?
C12 H12 0.90(3) ?
C14 C13 1.363(5) ?
C14 H14 0.97(3) ?
C13 H13 0.98(4) ?
C19 C20 1.370(5) ?
C19 H19 0.93(3) ?
C20 H20 0.95(4) ?

loop_
_geom_contact_atom_site_label_1
_geom_contact_atom_site_label_2
_geom_contact_distance
_geom_contact_site_symmetry_2
_geom_contact_publ_flag
Cl1 Cg2 3.560(2) 2_546 yes

loop_
_geom_torsion_atom_site_label_1
_geom_torsion_atom_site_label_2
_geom_torsion_atom_site_label_3
_geom_torsion_atom_site_label_4
_geom_torsion
_geom_torsion_publ_flag
C16 N1 N2 C1 -179.5(2) ?
C3 N1 N2 C1 7.4(3) ?
N2 N1 C16 C21 -0.5(4) ?
C3 N1 C16 C21 171.6(3) ?
N2 N1 C16 C17 178.5(3) ?
C3 N1 C16 C17 -9.4(4) yes
N2 N1 C3 C4 111.1(3) ?
C16 N1 C3 C4 -61.5(4) ?
N2 N1 C3 C2 -11.3(3) ?
C16 N1 C3 C2 176.1(3) ?
C9 C4 C3 N1 -28.2(4) ?
C5 C4 C3 N1 153.2(3) ?
C9 C4 C3 C2 86.5(3) ?
C5 C4 C3 C2 -92.1(3) yes
C5 C4 C9 C8 -1.3(4) ?
C3 C4 C9 C8 -179.9(3) ?
N1 N2 C1 C22 179.5(2) ?
N1 N2 C1 C2 0.5(3) ?
C23 C22 C1 N2 5.4(4) ?
C27 C22 C1 N2 -173.6(3) ?
C23 C22 C1 C2 -175.7(3) ?
C27 C22 C1 C2 5.2(4) yes
C8 O1 C10 C11 -164.6(3) ?
C8 O1 C10 C15 18.4(4) ?
C24 C25 C26 C27 -0.2(5) ?
Cl1 C25 C26 C27 -179.4(2) ?
N2 C1 C2 C3 -7.4(4) yes
C22 C1 C2 C3 173.7(3) ?
N1 C3 C2 C1 10.4(3) ?
C4 C3 C2 C1 -110.8(3) ?
F1 C7 C6 C5 179.7(3) ?
C8 C7 C6 C5 -0.6(4) ?
C27 C22 C23 C24 0.8(4) ?
C1 C22 C23 C24 -178.3(3) ?
C4 C9 C8 C7 2.6(4) ?
C4 C9 C8 O1 179.7(3) ?
F1 C7 C8 C9 178.0(2) ?
C6 C7 C8 C9 -1.6(4) ?
F1 C7 C8 O1 0.7(4) ?
C6 C7 C8 O1 -178.9(3) ?
C10 O1 C8 C9 46.3(4) ?
C10 O1 C8 C7 -136.5(3) ?
C7 C6 C5 C4 1.9(4) ?
C9 C4 C5 C6 -1.0(4) ?
C3 C4 C5 C6 177.6(3) ?
C21 C16 C17 C18 1.0(5) ?
N1 C16 C17 C18 -178.1(3) ?
C22 C23 C24 C25 -0.5(5) ?
C26 C25 C24 C23 0.2(5) ?
Cl1 C25 C24 C23 179.4(2) ?
C25 C26 C27 C22 0.5(4) ?
C23 C22 C27 C26 -0.8(4) ?
C1 C22 C27 C26 178.3(3) ?
C11 C10 C15 C14 0.9(5) ?
O1 C10 C15 C14 177.8(3) ?
C17 C16 C21 C20 -0.6(5) ?
N1 C16 C21 C20 178.5(3) ?
C16 C17 C18 C19 -0.6(5) ?
C15 C10 C11 C12 0.1(5) ?
O1 C10 C11 C12 -177.1(3) ?
C10 C11 C12 C13 -0.8(6) ?
C10 C15 C14 C13 -1.2(6) ?
C15 C14 C13 C12 0.5(6) ?
C11 C12 C13 C14 0.6(6) ?
C17 C18 C19 C20 -0.3(6) ?
C16 C21 C20 C19 -0.3(6) ?
C18 C19 C20 C21 0.7(7) ?
